data_7245762
loop_
_publ_author_name
'Li, Sifeng'
'Wang, Taimin'
'Li, Xingchen'
'Fang, Lijing'
'Zhai, Hongbin'
'Cheng, Bin'

_publ_section_title
;
 Switchable electrooxidative N-methyl amines: access to C3-aminomethylated
 and C3-arylmethylated imidazo[1,2-a] pyridines
;
_journal_issue 24
_journal_name_full 'Green Chemistry'
_journal_page_first 9482
_journal_page_last 9488
_journal_paper_doi 10.1039/D2GC03464F
_journal_volume 24
_journal_year 2022
_chemical_formula_moiety 'C19 H17 N3 S'
_chemical_formula_sum 'C19 H17 N3 S'
_chemical_formula_weight 319.41
_space_group_crystal_system triclinic
_space_group_IT_number 2
_space_group_name_Hall '-P 1'
_space_group_name_H-M_alt 'P -1'
_atom_sites_solution_hydrogens geom
_atom_sites_solution_primary dual
_audit_creation_date 2021-11-30
_audit_creation_method
;
Olex2 1.3
(compiled 2020.02.04 svn.rd84adfe8 for OlexSys, GUI svn.r6032)
;
_audit_update_record
;
2022-04-11 deposited with the CCDC.	2022-10-31 downloaded from the CCDC.
;
_cell_angle_alpha 65.8180(10)
_cell_angle_beta 86.3210(10)
_cell_angle_gamma 79.4170(10)
_cell_formula_units_Z 2
_cell_length_a 8.3612(2)
_cell_length_b 9.7442(2)
_cell_length_c 10.6475(2)
_cell_measurement_reflns_used 6127
_cell_measurement_temperature 200.0
_cell_measurement_theta_max 68.192
_cell_measurement_theta_min 4.553
_cell_volume 777.84(3)
_computing_cell_refinement 'SAINT V8.38A (Bruker, 2018)'
_computing_data_reduction 'SAINT V8.38A (Bruker, 2018)'
_computing_molecular_graphics 'Olex2 1.3 (Dolomanov et al., 2009)'
_computing_publication_material 'Olex2 1.3 (Dolomanov et al., 2009)'
_computing_structure_refinement 'SHELXL 2017/1 (Sheldrick, 2015)'
_computing_structure_solution 'SHELXT 2014/5 (Sheldrick, 2014)'
_diffrn_ambient_temperature 200.0
_diffrn_measured_fraction_theta_full 0.994
_diffrn_measured_fraction_theta_max 0.993
_diffrn_measurement_device_type 'Bruker APEX-II CCD'
_diffrn_measurement_method '\f and \w scans'
_diffrn_radiation_type CuK\a
_diffrn_radiation_wavelength 1.54178
_diffrn_reflns_av_R_equivalents 0.0474
_diffrn_reflns_av_unetI/netI 0.0410
_diffrn_reflns_Laue_measured_fraction_full 0.994
_diffrn_reflns_Laue_measured_fraction_max 0.993
_diffrn_reflns_limit_h_max 9
_diffrn_reflns_limit_h_min -10
_diffrn_reflns_limit_k_max 11
_diffrn_reflns_limit_k_min -11
_diffrn_reflns_limit_l_max 12
_diffrn_reflns_limit_l_min -12
_diffrn_reflns_number 10004
_diffrn_reflns_point_group_measured_fraction_full 0.994
_diffrn_reflns_point_group_measured_fraction_max 0.993
_diffrn_reflns_theta_full 67.679
_diffrn_reflns_theta_max 68.186
_diffrn_reflns_theta_min 4.552
_diffrn_source_current 1.0
_diffrn_source_power 0.05
_diffrn_source_voltage 50.0
_diffrn_standards_number 0
_exptl_absorpt_coefficient_mu 1.853
_exptl_absorpt_correction_T_max 0.7531
_exptl_absorpt_correction_T_min 0.6475
_exptl_absorpt_correction_type multi-scan
_exptl_absorpt_process_details
;
SADABS-2016/2 (Bruker,2016/2) was used for absorption correction.
wR2(int) was 0.1085 before and 0.0694 after correction.
The Ratio of minimum to maximum transmission is 0.8598.
The \l/2 correction factor is Not present.
;
_exptl_crystal_colour colourless
_exptl_crystal_colour_primary colourless
_exptl_crystal_density_diffrn 1.364
_exptl_crystal_description block
_exptl_crystal_F_000 336
_exptl_crystal_size_max 0.2
_exptl_crystal_size_mid 0.1
_exptl_crystal_size_min 0.08
_refine_diff_density_max 0.287
_refine_diff_density_min -0.285
_refine_diff_density_rms 0.045
_refine_ls_extinction_method none
_refine_ls_goodness_of_fit_ref 1.099
_refine_ls_hydrogen_treatment constr
_refine_ls_matrix_type full
_refine_ls_number_parameters 324
_refine_ls_number_reflns 2825
_refine_ls_number_restraints 872
_refine_ls_restrained_S_all 0.994
_refine_ls_R_factor_all 0.0503
_refine_ls_R_factor_gt 0.0466
_refine_ls_shift/su_max 0.000
_refine_ls_shift/su_mean 0.000
_refine_ls_structure_factor_coef Fsqd
_refine_ls_weighting_details 'w=1/[\s^2^(Fo^2^)+(0.0515P)^2^+0.3640P] where P=(Fo^2^+2Fc^2^)/3'
_refine_ls_weighting_scheme calc
_refine_ls_wR_factor_gt 0.1197
_refine_ls_wR_factor_ref 0.1229
_reflns_Friedel_coverage 0.000
_reflns_number_gt 2607
_reflns_number_total 2825
_reflns_threshold_expression 'I > 2\s(I)'
_cod_data_source_file d2gc03464f2.cif
_cod_data_source_block 846_lsf_0m
_cod_depositor_comments 'Adding full bibliography for 7245762--7245764.cif.'
_cod_database_code 7245762
_shelx_shelxl_version_number 2017/1
_shelx_space_group_comment
;
The symmetry employed for this shelxl refinement is uniquely defined
by the following loop, which should always be used as a source of
symmetry information in preference to the above space-group names.
They are only intended as comments.
;
_shelx_estimated_absorpt_t_max 0.866
_shelx_estimated_absorpt_t_min 0.708
_olex2_refinement_description
;
1. Fixed Uiso
 At 1.2 times of:
  All C(H) groups, All C(H,H,H,H) groups
 At 1.5 times of:
  All C(H,H,H) groups
2. Restrained distances
 S1A-C12A \\sim S1A-C9A \\sim S1B-C9B \\sim S1B-C12B
 with sigma of 0.02
 C9B-C10B \\sim C11B-C12B \\sim C12A-C11A \\sim C10A-C9A
 with sigma of 0.02
 C10B-C11B \\sim C10A-C11A
 with sigma of 0.02
 S1B-C11B \\sim S1B-C10B
 with sigma of 0.02
3. Uiso/Uaniso restraints and constraints
All non-hydrogen atoms have similar U: within 2A with sigma of 0.01 and sigma
for terminal atoms of 0.02 within 2A
4. Rigid body (RIGU) restrains
 All non-hydrogen atoms
 with sigma for 1-2 distances of 0.01 and sigma for 1-3 distances of 0.02
5. Others
 Sof(S1B)=Sof(N2B)=Sof(C19B)=Sof(C18B)=Sof(H18B)=Sof(C17B)=Sof(H17B)=Sof(C16B)=
 Sof(H16B)=Sof(C15B)=Sof(H15B)=Sof(N3B)=Sof(H8BD)=Sof(H8BC)=Sof(C9B)=Sof(H9B)=
 Sof(C10B)=Sof(H10B)=Sof(C11B)=Sof(H11B)=Sof(C12B)=Sof(C13B)=Sof(C14B)=1-FVAR(1)
 Sof(S1A)=Sof(H8AB)=Sof(H8AA)=Sof(N2A)=Sof(N3A)=Sof(C9A)=Sof(H9A)=Sof(C10A)=
 Sof(H10A)=Sof(C11A)=Sof(H11A)=Sof(C12A)=Sof(C13A)=Sof(C14A)=Sof(C15A)=
 Sof(H15A)=Sof(C16A)=Sof(H16A)=Sof(C17A)=Sof(H17A)=Sof(C18A)=Sof(H18A)=
 Sof(C19A)=FVAR(1)
6.a Secondary CH2 refined with riding coordinates:
 C8(H8AB,H8AA), C8(H8BD,H8BC)
6.b Aromatic/amide H refined with riding coordinates:
 C18B(H18B), C17B(H17B), C16B(H16B), C15B(H15B), C2(H2), C3(H3), C4(H4),
 C5(H5), C6(H6), C9B(H9B), C10B(H10B), C11B(H11B), C9A(H9A), C10A(H10A),
 C11A(H11A), C15A(H15A), C16A(H16A), C17A(H17A), C18A(H18A)
6.c Fitted hexagon refined as free rotating group:
 N2B(C19B,C18B,C17B,C16B,C15B)
6.d Idealised Me refined as rotating group:
 C7(H7A,H7B,H7C)
;
_olex2_submission_special_instructions 'No special instructions were received'

loop_
_space_group_symop_operation_xyz
'x, y, z'
'-x, -y, -z'

loop_
_atom_site_label
_atom_site_type_symbol
_atom_site_fract_x
_atom_site_fract_y
_atom_site_fract_z
_atom_site_U_iso_or_equiv
_atom_site_adp_type
_atom_site_occupancy
_atom_site_site_symmetry_order
_atom_site_calc_flag
_atom_site_refinement_flags_posn
_atom_site_refinement_flags_adp
_atom_site_refinement_flags_occupancy
_atom_site_disorder_assembly
_atom_site_disorder_group
S1A S 0.69531(9) 0.20653(11) 0.12814(7) 0.0458(2) Uani 0.850(2) 1 d D U P A 1
S1B S 0.857(2) 0.010(2) 0.6337(12) 0.0526(18) Uani 0.150(2) 1 d D U P A 2
N1 N 0.2830(2) 0.38153(17) 0.53166(17) 0.0378(4) Uani 1 1 d . U . . .
N2B N 0.4745(13) 0.2546(12) 0.2662(9) 0.032(2) Uani 0.150(2) 1 d G U P A 2
C19B C 0.6296(12) 0.2018(12) 0.2315(10) 0.035(2) Uani 0.150(2) 1 d G U P A 2
C18B C 0.6637(17) 0.223(2) 0.0960(13) 0.051(3) Uani 0.150(2) 1 d G U P A 2
H18B H 0.769764 0.186755 0.072255 0.061 Uiso 0.150(2) 1 calc R U P A 2
C17B C 0.543(2) 0.297(4) -0.0049(10) 0.044(3) Uani 0.150(2) 1 d G U P A 2
H17B H 0.566118 0.310847 -0.097470 0.053 Uiso 0.150(2) 1 calc R U P A 2
C16B C 0.388(2) 0.349(4) 0.0298(13) 0.039(3) Uani 0.150(2) 1 d G U P A 2
H16B H 0.304969 0.399646 -0.039076 0.047 Uiso 0.150(2) 1 calc R U P A 2
C15B C 0.3535(14) 0.328(2) 0.1653(15) 0.032(3) Uani 0.150(2) 1 d G U P A 2
H15B H 0.247465 0.364353 0.189044 0.038 Uiso 0.150(2) 1 calc R U P A 2
N3B N 0.7220(18) 0.1295(16) 0.3636(15) 0.035(2) Uani 0.150(2) 1 d . U P A 2
C1 C 0.1823(2) 0.3909(2) 0.63777(19) 0.0336(4) Uani 1 1 d . U . . .
C2 C 0.1167(2) 0.2662(2) 0.7341(2) 0.0399(4) Uani 1 1 d . U . . .
H2 H 0.135767 0.171973 0.724209 0.048 Uiso 1 1 calc R U . . .
C3 C 0.0251(3) 0.2785(3) 0.8429(2) 0.0462(5) Uani 1 1 d . U . . .
H3 H -0.016951 0.192204 0.906673 0.055 Uiso 1 1 calc R U . . .
C4 C -0.0067(3) 0.4131(3) 0.8611(2) 0.0502(5) Uani 1 1 d . U . . .
H4 H -0.069074 0.420216 0.936624 0.060 Uiso 1 1 calc R U . . .
C5 C 0.0546(3) 0.5368(3) 0.7667(2) 0.0495(5) Uani 1 1 d . U . . .
H5 H 0.033603 0.630528 0.777464 0.059 Uiso 1 1 calc R U . . .
C6 C 0.1457(2) 0.5280(2) 0.6566(2) 0.0420(5) Uani 1 1 d . U . . .
H6 H 0.184529 0.616077 0.592430 0.050 Uiso 1 1 calc R U . . .
C7 C 0.3157(3) 0.5209(2) 0.4195(2) 0.0441(5) Uani 1 1 d . U . . .
H7A H 0.388853 0.495013 0.353777 0.066 Uiso 1 1 calc R U . . .
H7B H 0.366935 0.579714 0.456227 0.066 Uiso 1 1 calc R U . . .
H7C H 0.213250 0.582096 0.372720 0.066 Uiso 1 1 calc R U . . .
C8 C 0.3053(2) 0.2494(2) 0.4968(2) 0.0367(4) Uani 1 1 d . U . . .
H8AB H 0.250357 0.278205 0.407656 0.044 Uiso 0.850(2) 1 calc R U P A 1
H8AA H 0.254781 0.167350 0.568094 0.044 Uiso 0.850(2) 1 calc R U P A 1
H8BD H 0.208463 0.259174 0.442873 0.044 Uiso 0.150(2) 1 calc R U P A 2
H8BC H 0.305479 0.157590 0.583806 0.044 Uiso 0.150(2) 1 calc R U P A 2
C9B C 0.846(5) -0.051(4) 0.806(2) 0.046(3) Uani 0.150(2) 1 d D U P A 2
H9B H 0.929970 -0.114465 0.870192 0.055 Uiso 0.150(2) 1 calc R U P A 2
C10B C 0.694(5) 0.009(6) 0.836(2) 0.039(3) Uani 0.150(2) 1 d D U P A 2
H10B H 0.661909 -0.004140 0.927146 0.047 Uiso 0.150(2) 1 calc R U P A 2
C11B C 0.586(3) 0.092(3) 0.719(2) 0.029(3) Uani 0.150(2) 1 d D U P A 2
H11B H 0.477870 0.140017 0.722824 0.034 Uiso 0.150(2) 1 calc R U P A 2
C12B C 0.662(2) 0.0918(16) 0.5980(14) 0.0300(19) Uani 0.150(2) 1 d D U P A 2
C13B C 0.6115(17) 0.1495(15) 0.4538(17) 0.0327(19) Uani 0.150(2) 1 d . U P A 2
C14B C 0.4669(17) 0.2168(15) 0.4106(17) 0.033(2) Uani 0.150(2) 1 d . U P A 2
N2A N 0.5823(3) 0.1238(2) 0.6017(2) 0.0312(4) Uani 0.850(2) 1 d . U P A 1
N3A N 0.7357(3) 0.1124(3) 0.4246(3) 0.0335(5) Uani 0.850(2) 1 d . U P A 1
C9A C 0.5744(5) 0.2900(6) -0.0121(3) 0.0463(8) Uani 0.850(2) 1 d D U P A 1
H9A H 0.609786 0.301169 -0.101804 0.056 Uiso 0.850(2) 1 calc R U P A 1
C10A C 0.4211(5) 0.3393(7) 0.0172(3) 0.0462(9) Uani 0.850(2) 1 d D U P A 1
H10A H 0.336587 0.388396 -0.050136 0.055 Uiso 0.850(2) 1 calc R U P A 1
C11A C 0.3982(4) 0.3111(4) 0.1576(3) 0.0378(7) Uani 0.850(2) 1 d D U P A 1
H11A H 0.297748 0.338846 0.195372 0.045 Uiso 0.850(2) 1 calc R U P A 1
C12A C 0.5415(4) 0.2376(3) 0.2339(3) 0.0329(5) Uani 0.850(2) 1 d D U P A 1
C13A C 0.5795(3) 0.1841(2) 0.3785(3) 0.0302(5) Uani 0.850(2) 1 d . U P A 1
C14A C 0.4810(3) 0.1921(2) 0.4869(3) 0.0309(5) Uani 0.850(2) 1 d . U P A 1
C15A C 0.5547(4) 0.1018(5) 0.7384(4) 0.0258(6) Uani 0.850(2) 1 d . U P A 1
H15A H 0.450750 0.137715 0.765786 0.031 Uiso 0.850(2) 1 calc R U P A 1
C16A C 0.6753(10) 0.0299(10) 0.8305(5) 0.0463(12) Uani 0.850(2) 1 d . U P A 1
H16A H 0.656162 0.012787 0.924294 0.056 Uiso 0.850(2) 1 calc R U P A 1
C17A C 0.8322(8) -0.0214(6) 0.7902(4) 0.0443(10) Uani 0.850(2) 1 d . U P A 1
H17A H 0.916368 -0.068915 0.857970 0.053 Uiso 0.850(2) 1 calc R U P A 1
C18A C 0.8668(13) -0.0059(13) 0.6616(8) 0.0491(15) Uani 0.850(2) 1 d . U P A 1
H18A H 0.970886 -0.045851 0.637681 0.059 Uiso 0.850(2) 1 calc R U P A 1
C19A C 0.7357(3) 0.0762(2) 0.5591(2) 0.0310(5) Uani 0.850(2) 1 d . U P A 1

loop_
_atom_site_aniso_label
_atom_site_aniso_U_11
_atom_site_aniso_U_22
_atom_site_aniso_U_33
_atom_site_aniso_U_23
_atom_site_aniso_U_13
_atom_site_aniso_U_12
S1A 0.0414(4) 0.0565(5) 0.0372(4) -0.0203(3) 0.0061(3) -0.0022(3)
S1B 0.052(3) 0.052(3) 0.045(4) -0.010(3) -0.007(3) -0.004(3)
N1 0.0388(8) 0.0277(8) 0.0445(9) -0.0139(7) 0.0057(7) -0.0038(6)
N2B 0.034(4) 0.030(3) 0.036(4) -0.019(3) 0.008(3) -0.004(3)
C19B 0.035(4) 0.035(4) 0.039(4) -0.023(3) 0.017(4) -0.006(3)
C18B 0.045(5) 0.052(4) 0.044(4) -0.014(4) 0.013(4) -0.002(4)
C17B 0.046(5) 0.048(5) 0.036(4) -0.017(4) 0.005(4) -0.005(5)
C16B 0.036(5) 0.040(4) 0.041(4) -0.018(4) 0.001(4) -0.001(4)
C15B 0.026(5) 0.035(4) 0.034(4) -0.017(4) 0.002(4) 0.002(4)
N3B 0.036(4) 0.031(3) 0.039(4) -0.015(4) 0.005(4) -0.005(3)
C1 0.0281(8) 0.0323(9) 0.0394(10) -0.0149(8) -0.0047(7) -0.0004(7)
C2 0.0389(10) 0.0343(10) 0.0439(11) -0.0141(8) -0.0004(8) -0.0039(8)
C3 0.0401(11) 0.0530(12) 0.0402(11) -0.0137(9) 0.0002(8) -0.0073(9)
C4 0.0434(11) 0.0669(14) 0.0434(11) -0.0289(11) -0.0005(9) -0.0014(10)
C5 0.0486(12) 0.0524(13) 0.0564(13) -0.0342(11) -0.0041(10) 0.0007(10)
C6 0.0409(10) 0.0357(10) 0.0508(12) -0.0200(9) -0.0027(9) -0.0032(8)
C7 0.0431(11) 0.0344(10) 0.0469(11) -0.0101(9) 0.0034(9) -0.0039(8)
C8 0.0298(9) 0.0361(10) 0.0484(11) -0.0223(8) 0.0051(8) -0.0047(7)
C9B 0.047(5) 0.044(5) 0.040(4) -0.010(4) -0.004(4) -0.006(4)
C10B 0.048(5) 0.036(5) 0.033(4) -0.013(4) -0.003(4) -0.006(4)
C11B 0.033(5) 0.025(4) 0.031(4) -0.018(4) 0.011(4) 0.000(4)
C12B 0.033(3) 0.029(3) 0.031(3) -0.017(3) 0.003(3) -0.002(3)
C13B 0.034(3) 0.028(3) 0.037(3) -0.017(3) 0.008(3) -0.003(3)
C14B 0.036(4) 0.032(3) 0.036(4) -0.021(3) 0.011(4) -0.005(3)
N2A 0.0313(10) 0.0288(9) 0.0347(10) -0.0154(8) 0.0041(8) -0.0032(8)
N3A 0.0320(10) 0.0325(10) 0.0353(11) -0.0145(10) 0.0029(10) -0.0032(8)
C9A 0.0546(19) 0.0477(15) 0.0370(13) -0.0179(11) 0.0037(12) -0.0090(16)
C10A 0.047(2) 0.0452(16) 0.0433(14) -0.0146(13) -0.0090(14) -0.0040(16)
C11A 0.0360(15) 0.0384(14) 0.0369(12) -0.0160(10) 0.0028(12) -0.0006(13)
C12A 0.0348(14) 0.0318(11) 0.0355(12) -0.0182(9) 0.0080(10) -0.0062(11)
C13A 0.0299(11) 0.0275(10) 0.0337(12) -0.0135(9) 0.0022(9) -0.0039(8)
C14A 0.0322(11) 0.0290(10) 0.0336(12) -0.0151(10) 0.0027(9) -0.0050(8)
C15A 0.0298(16) 0.0261(12) 0.0239(13) -0.0146(10) 0.0077(9) -0.0020(12)
C16A 0.060(2) 0.044(3) 0.0373(14) -0.0187(15) 0.0046(14) -0.0103(17)
C17A 0.0470(18) 0.044(3) 0.0364(15) -0.0109(14) -0.0084(13) -0.0051(16)
C18A 0.042(2) 0.046(3) 0.046(3) -0.007(2) -0.013(2) 0.0011(16)
C19A 0.0283(11) 0.0272(10) 0.0369(11) -0.0132(9) 0.0001(10) -0.0029(9)

loop_
_atom_type_symbol
_atom_type_description
_atom_type_scat_dispersion_real
_atom_type_scat_dispersion_imag
_atom_type_scat_source
C C 0.0181 0.0091 'International Tables Vol C Tables 4.2.6.8 and 6.1.1.4'
H H 0.0000 0.0000 'International Tables Vol C Tables 4.2.6.8 and 6.1.1.4'
N N 0.0311 0.0180 'International Tables Vol C Tables 4.2.6.8 and 6.1.1.4'
S S 0.3331 0.5567 'International Tables Vol C Tables 4.2.6.8 and 6.1.1.4'

loop_
_geom_angle_atom_site_label_1
_geom_angle_atom_site_label_2
_geom_angle_atom_site_label_3
_geom_angle
_geom_angle_site_symmetry_1
_geom_angle_site_symmetry_3
_geom_angle_publ_flag
C9A S1A C12A 92.85(14) . . ?
C12B S1B C9B 97.4(16) . . ?
C1 N1 C7 119.47(15) . . ?
C1 N1 C8 121.85(15) . . ?
C7 N1 C8 114.24(16) . . ?
C19B N2B C15B 120.0 . . ?
C19B N2B C14B 110.1(9) . . ?
C15B N2B C14B 129.9(9) . . ?
N2B C19B N3B 104.4(9) . . ?
C18B C19B N2B 120.0 . . ?
C18B C19B N3B 135.6(9) . . ?
C19B C18B H18B 120.0 . . ?
C19B C18B C17B 120.0 . . ?
C17B C18B H18B 120.0 . . ?
C18B C17B H17B 120.0 . . ?
C18B C17B C16B 120.0 . . ?
C16B C17B H17B 120.0 . . ?
C17B C16B H16B 120.0 . . ?
C15B C16B C17B 120.0 . . ?
C15B C16B H16B 120.0 . . ?
N2B C15B H15B 120.0 . . ?
C16B C15B N2B 120.0 . . ?
C16B C15B H15B 120.0 . . ?
C13B N3B C19B 103.0(13) . . ?
N1 C1 C2 123.16(17) . . ?
N1 C1 C6 120.35(17) . . ?
C6 C1 C2 116.44(18) . . ?
C1 C2 H2 119.5 . . ?
C3 C2 C1 121.06(19) . . ?
C3 C2 H2 119.5 . . ?
C2 C3 H3 119.2 . . ?
C4 C3 C2 121.6(2) . . ?
C4 C3 H3 119.2 . . ?
C3 C4 H4 121.0 . . ?
C5 C4 C3 118.1(2) . . ?
C5 C4 H4 121.0 . . ?
C4 C5 H5 119.2 . . ?
C4 C5 C6 121.6(2) . . ?
C6 C5 H5 119.2 . . ?
C1 C6 H6 119.4 . . ?
C5 C6 C1 121.2(2) . . ?
C5 C6 H6 119.4 . . ?
N1 C7 H7A 109.5 . . ?
N1 C7 H7B 109.5 . . ?
N1 C7 H7C 109.5 . . ?
H7A C7 H7B 109.5 . . ?
H7A C7 H7C 109.5 . . ?
H7B C7 H7C 109.5 . . ?
N1 C8 H8AB 109.5 . . ?
N1 C8 H8AA 109.5 . . ?
N1 C8 H8BD 107.6 . . ?
N1 C8 H8BC 107.6 . . ?
N1 C8 C14B 119.0(5) . . ?
N1 C8 C14A 110.78(16) . . ?
H8AB C8 H8AA 108.1 . . ?
H8BD C8 H8BC 107.0 . . ?
C14B C8 H8BD 107.6 . . ?
C14B C8 H8BC 107.6 . . ?
C14A C8 H8AB 109.5 . . ?
C14A C8 H8AA 109.5 . . ?
S1B C9B H9B 126.2 . . ?
C10B C9B S1B 107.6(19) . . ?
C10B C9B H9B 126.2 . . ?
C9B C10B H10B 122.9 . . ?
C9B C10B C11B 114.2(16) . . ?
C11B C10B H10B 122.9 . . ?
C10B C11B H11B 124.3 . . ?
C12B C11B C10B 111.4(12) . . ?
C12B C11B H11B 124.3 . . ?
C11B C12B S1B 108.8(15) . . ?
C11B C12B C13B 135.1(18) . . ?
C13B C12B S1B 116.1(12) . . ?
N3B C13B C12B 118.1(14) . . ?
C14B C13B N3B 118.7(17) . . ?
C14B C13B C12B 123.2(14) . . ?
N2B C14B C8 126.5(11) . . ?
C13B C14B N2B 103.7(12) . . ?
C13B C14B C8 129.7(14) . . ?
C14A N2A C15A 131.6(2) . . ?
C14A N2A C19A 107.51(18) . . ?
C15A N2A C19A 120.9(2) . . ?
C19A N3A C13A 106.0(2) . . ?
S1A C9A H9A 123.9 . . ?
C10A C9A S1A 112.2(2) . . ?
C10A C9A H9A 123.9 . . ?
C9A C10A H10A 123.2 . . ?
C9A C10A C11A 113.5(3) . . ?
C11A C10A H10A 123.2 . . ?
C10A C11A H11A 124.2 . . ?
C12A C11A C10A 111.5(3) . . ?
C12A C11A H11A 124.2 . . ?
C11A C12A S1A 109.9(2) . . ?
C11A C12A C13A 132.4(3) . . ?
C13A C12A S1A 117.7(2) . . ?
N3A C13A C12A 118.9(2) . . ?
N3A C13A C14A 110.8(2) . . ?
C14A C13A C12A 130.3(2) . . ?
N2A C14A C8 121.7(2) . . ?
N2A C14A C13A 104.9(2) . . ?
C13A C14A C8 133.3(2) . . ?
N2A C15A H15A 120.3 . . ?
C16A C15A N2A 119.5(3) . . ?
C16A C15A H15A 120.3 . . ?
C15A C16A H16A 119.6 . . ?
C15A C16A C17A 120.7(4) . . ?
C17A C16A H16A 119.6 . . ?
C16A C17A H17A 118.5 . . ?
C18A C17A C16A 123.1(6) . . ?
C18A C17A H17A 118.5 . . ?
C17A C18A H18A 121.8 . . ?
C17A C18A C19A 116.4(9) . . ?
C19A C18A H18A 121.8 . . ?
N2A C19A C18A 119.3(5) . . ?
N3A C19A N2A 110.8(2) . . ?
N3A C19A C18A 129.9(5) . . ?

loop_
_geom_bond_atom_site_label_1
_geom_bond_atom_site_label_2
_geom_bond_distance
_geom_bond_site_symmetry_2
_geom_bond_publ_flag
S1A C9A 1.676(3) . ?
S1A C12A 1.722(3) . ?
S1B C9B 1.680(17) . ?
S1B C12B 1.667(15) . ?
N1 C1 1.389(2) . ?
N1 C7 1.453(3) . ?
N1 C8 1.458(2) . ?
N2B C19B 1.3900 . ?
N2B C15B 1.3900 . ?
N2B C14B 1.427(19) . ?
C19B C18B 1.3900 . ?
C19B N3B 1.483(18) . ?
C18B H18B 0.9500 . ?
C18B C17B 1.3900 . ?
C17B H17B 0.9500 . ?
C17B C16B 1.3900 . ?
C16B H16B 0.9500 . ?
C16B C15B 1.3900 . ?
C15B H15B 0.9500 . ?
N3B C13B 1.337(19) . ?
C1 C2 1.408(3) . ?
C1 C6 1.407(3) . ?
C2 H2 0.9500 . ?
C2 C3 1.381(3) . ?
C3 H3 0.9500 . ?
C3 C4 1.379(3) . ?
C4 H4 0.9500 . ?
C4 C5 1.376(3) . ?
C5 H5 0.9500 . ?
C5 C6 1.380(3) . ?
C6 H6 0.9500 . ?
C7 H7A 0.9800 . ?
C7 H7B 0.9800 . ?
C7 H7C 0.9800 . ?
C8 H8AB 0.9900 . ?
C8 H8AA 0.9900 . ?
C8 H8BD 0.9900 . ?
C8 H8BC 0.9900 . ?
C8 C14B 1.641(13) . ?
C8 C14A 1.486(3) . ?
C9B H9B 0.9500 . ?
C9B C10B 1.376(17) . ?
C10B H10B 0.9500 . ?
C10B C11B 1.44(2) . ?
C11B H11B 0.9500 . ?
C11B C12B 1.396(16) . ?
C12B C13B 1.46(2) . ?
C13B C14B 1.28(2) . ?
N2A C14A 1.383(3) . ?
N2A C15A 1.392(4) . ?
N2A C19A 1.394(3) . ?
N3A C13A 1.378(3) . ?
N3A C19A 1.327(4) . ?
C9A H9A 0.9500 . ?
C9A C10A 1.348(4) . ?
C10A H10A 0.9500 . ?
C10A C11A 1.412(4) . ?
C11A H11A 0.9500 . ?
C11A C12A 1.393(4) . ?
C12A C13A 1.445(4) . ?
C13A C14A 1.395(3) . ?
C15A H15A 0.9500 . ?
C15A C16A 1.332(6) . ?
C16A H16A 0.9500 . ?
C16A C17A 1.421(5) . ?
C17A H17A 0.9500 . ?
C17A C18A 1.333(10) . ?
C18A H18A 0.9500 . ?
C18A C19A 1.466(8) . ?

loop_
_geom_torsion_atom_site_label_1
_geom_torsion_atom_site_label_2
_geom_torsion_atom_site_label_3
_geom_torsion_atom_site_label_4
_geom_torsion
_geom_torsion_site_symmetry_1
_geom_torsion_site_symmetry_2
_geom_torsion_site_symmetry_3
_geom_torsion_site_symmetry_4
_geom_torsion_publ_flag
S1A C9A C10A C11A 0.6(3) . . . . ?
S1A C12A C13A N3A 0.4(3) . . . . ?
S1A C12A C13A C14A -179.55(19) . . . . ?
S1B C9B C10B C11B 5(5) . . . . ?
S1B C12B C13B N3B 1.5(18) . . . . ?
S1B C12B C13B C14B -179.1(13) . . . . ?
N1 C1 C2 C3 176.04(18) . . . . ?
N1 C1 C6 C5 -175.77(19) . . . . ?
N1 C8 C14B N2B -99.5(11) . . . . ?
N1 C8 C14B C13B 82.9(14) . . . . ?
N1 C8 C14A N2A 68.5(2) . . . . ?
N1 C8 C14A C13A -114.7(3) . . . . ?
N2B C19B C18B C17B 0.0 . . . . ?
N2B C19B N3B C13B 0.0(13) . . . . ?
C19B N2B C15B C16B 0.0 . . . . ?
C19B N2B C14B C8 -176.7(9) . . . . ?
C19B N2B C14B C13B 1.4(14) . . . . ?
C19B C18B C17B C16B 0.0 . . . . ?
C19B N3B C13B C12B -179.5(11) . . . . ?
C19B N3B C13B C14B 1.0(17) . . . . ?
C18B C19B N3B C13B -179.1(13) . . . . ?
C18B C17B C16B C15B 0.0 . . . . ?
C17B C16B C15B N2B 0.0 . . . . ?
C15B N2B C19B C18B 0.0 . . . . ?
C15B N2B C19B N3B -179.3(12) . . . . ?
C15B N2B C14B C8 1.5(18) . . . . ?
C15B N2B C14B C13B 179.6(12) . . . . ?
N3B C19B C18B C17B 179.0(17) . . . . ?
N3B C13B C14B N2B -1.5(16) . . . . ?
N3B C13B C14B C8 176.5(11) . . . . ?
C1 N1 C8 C14B -159.3(7) . . . . ?
C1 N1 C8 C14A -130.3(2) . . . . ?
C1 C2 C3 C4 0.4(3) . . . . ?
C2 C1 C6 C5 2.0(3) . . . . ?
C2 C3 C4 C5 0.5(3) . . . . ?
C3 C4 C5 C6 -0.2(3) . . . . ?
C4 C5 C6 C1 -1.1(3) . . . . ?
C6 C1 C2 C3 -1.6(3) . . . . ?
C7 N1 C1 C2 166.23(19) . . . . ?
C7 N1 C1 C6 -16.2(3) . . . . ?
C7 N1 C8 C14B 44.5(7) . . . . ?
C7 N1 C8 C14A 73.5(2) . . . . ?
C8 N1 C1 C2 11.2(3) . . . . ?
C8 N1 C1 C6 -171.19(18) . . . . ?
C9B S1B C12B C11B 8(3) . . . . ?
C9B S1B C12B C13B -174(2) . . . . ?
C9B C10B C11B C12B 1(5) . . . . ?
C10B C11B C12B S1B -6(4) . . . . ?
C10B C11B C12B C13B 176(3) . . . . ?
C11B C12B C13B N3B 179(2) . . . . ?
C11B C12B C13B C14B -1(3) . . . . ?
C12B S1B C9B C10B -7(4) . . . . ?
C12B C13B C14B N2B 179.1(11) . . . . ?
C12B C13B C14B C8 -3(2) . . . . ?
C14B N2B C19B C18B 178.4(12) . . . . ?
C14B N2B C19B N3B -0.8(12) . . . . ?
C14B N2B C15B C16B -178.1(15) . . . . ?
N2A C15A C16A C17A 1.4(11) . . . . ?
N3A C13A C14A C8 -176.7(2) . . . . ?
N3A C13A C14A N2A 0.5(2) . . . . ?
C9A S1A C12A C11A 0.6(2) . . . . ?
C9A S1A C12A C13A 179.7(3) . . . . ?
C9A C10A C11A C12A -0.1(3) . . . . ?
C10A C11A C12A S1A -0.4(3) . . . . ?
C10A C11A C12A C13A -179.3(3) . . . . ?
C11A C12A C13A N3A 179.3(3) . . . . ?
C11A C12A C13A C14A -0.7(4) . . . . ?
C12A S1A C9A C10A -0.7(2) . . . . ?
C12A C13A C14A C8 3.3(4) . . . . ?
C12A C13A C14A N2A -179.6(2) . . . . ?
C13A N3A C19A N2A -0.3(3) . . . . ?
C13A N3A C19A C18A 177.8(7) . . . . ?
C14A N2A C15A C16A 179.4(6) . . . . ?
C14A N2A C19A N3A 0.6(3) . . . . ?
C14A N2A C19A C18A -177.7(6) . . . . ?
C15A N2A C14A C8 -4.5(4) . . . . ?
C15A N2A C14A C13A 178.0(3) . . . . ?
C15A N2A C19A N3A -178.2(3) . . . . ?
C15A N2A C19A C18A 3.5(7) . . . . ?
C15A C16A C17A C18A -2.2(13) . . . . ?
C16A C17A C18A C19A 3.5(15) . . . . ?
C17A C18A C19A N2A -4.1(13) . . . . ?
C17A C18A C19A N3A 178.0(6) . . . . ?
C19A N2A C14A C8 176.94(18) . . . . ?
C19A N2A C14A C13A -0.6(2) . . . . ?
C19A N2A C15A C16A -2.2(7) . . . . ?
C19A N3A C13A C12A 179.9(2) . . . . ?
C19A N3A C13A C14A -0.1(3) . . . . ?
